data_4062989
_journal_name_full Organometallics
_journal_paper_doi 10.1021/om049813c
_journal_year 2004
_chemical_formula_sum 'C24 H39 F2 O2 Rh3'
_chemical_formula_weight 706.28
_space_group_IT_number 14
_symmetry_cell_setting monoclinic
_symmetry_space_group_name_Hall '-P 2yn'
_symmetry_space_group_name_H-M 'P 1 21/n 1'
_cell_angle_alpha 90.00
_cell_angle_beta 95.6150(16)
_cell_angle_gamma 90.00
_cell_formula_units_Z 4
_cell_length_a 12.2685(8)
_cell_length_b 15.9849(10)
_cell_length_c 12.7070(8)
_cell_measurement_temperature 293(2)
_cell_volume 2480.0(3)
_diffrn_ambient_temperature 293(2)
_exptl_crystal_density_diffrn 1.892
_cod_depositor_comments
;
The following automatic conversions were performed:
'_symmetry_cell_setting' value 'Monoclinic' changed to 'monoclinic'
according to '/home/saulius/struct/CIF-dictionaries/cif_core.dic'
dictionary named 'cif_core.dic' version 2.4.1 from 2010-06-29.

Automatic conversion script
Id: cif_fix_enum 1527 2010-12-29 10:47:43Z saulius 
;
_cod_original_sg_symbol_H-M 'P 21/n'
_cod_database_code 4062989

loop_
_symmetry_equiv_pos_as_xyz
'x, y, z'
'x+1/2, -y+1/2, z+1/2'
'-x, -y, -z'
'-x-1/2, y-1/2, -z-1/2'

loop_
_atom_site_label
_atom_site_type_symbol
_atom_site_fract_x
_atom_site_fract_y
_atom_site_fract_z
_atom_site_U_iso_or_equiv
_atom_site_adp_type
_atom_site_occupancy
_atom_site_symmetry_multiplicity
_atom_site_calc_flag
_atom_site_refinement_flags
_atom_site_disorder_assembly
_atom_site_disorder_group
Rh1 Rh 0.199533(12) 0.371461(8) 0.687445(11) 0.02308(4) Uani 1 1 d . . .
Rh2 Rh 0.196792(12) 0.357887(9) 0.908193(12) 0.02292(4) Uani 1 1 d . . .
Rh3 Rh 0.399303(11) 0.423236(8) 0.802940(11) 0.02097(4) Uani 1 1 d . . .
O1 O 0.30757(11) 0.31285(8) 0.80565(11) 0.0246(3) Uani 1 1 d . . .
H1 H 0.331(2) 0.2639(18) 0.804(2) 0.039(7) Uiso 1 1 d . . .
O2 O 0.23688(11) 0.45743(8) 0.81239(11) 0.0249(3) Uani 1 1 d . . .
H2 H 0.215(3) 0.510(2) 0.815(3) 0.064(10) Uiso 1 1 d . . .
F3 F 0.1611(13) 0.6001(8) 0.8424(6) 0.0509(17) Uani 0.80(9) 1 d P . .
F3' F 0.177(4) 0.609(2) 0.837(3) 0.045(6) Uani 0.20(9) 1 d P . .
F4 F 0.4047(15) 0.1730(13) 0.8021(19) 0.051(3) Uani 0.65(10) 1 d P . .
F4' F 0.367(7) 0.1621(11) 0.8177(16) 0.061(9) Uani 0.35(10) 1 d P . .
H3 H 0.141(3) 0.630(2) 0.771(3) 0.076(12) Uiso 1 1 d . . .
C1 C 0.12993(17) 0.26314(12) 0.61661(18) 0.0318(4) Uani 1 1 d . . .
H1A H 0.1498 0.2119 0.6563 0.038 Uiso 1 1 calc R . .
C2 C 0.21189(18) 0.29183(13) 0.55639(17) 0.0320(4) Uani 1 1 d . . .
H2A H 0.2780 0.2571 0.5611 0.038 Uiso 1 1 calc R . .
C3 C 0.1875(3) 0.33771(18) 0.4512(2) 0.0505(6) Uani 1 1 d . . .
H3A H 0.2458 0.3261 0.4069 0.061 Uiso 1 1 calc R . .
H3B H 0.1199 0.3160 0.4154 0.061 Uiso 1 1 calc R . .
C4 C 0.1771(3) 0.42982(19) 0.4628(2) 0.0590(8) Uani 1 1 d . . .
H4A H 0.1233 0.4503 0.4078 0.071 Uiso 1 1 calc R . .
H4B H 0.2468 0.4556 0.4522 0.071 Uiso 1 1 calc R . .
C5 C 0.14368(19) 0.45676(13) 0.56902(17) 0.0351(4) Uani 1 1 d . . .
H5A H 0.1630 0.5149 0.5869 0.042 Uiso 1 1 calc R . .
C6 C 0.05497(18) 0.42727(13) 0.61911(19) 0.0336(4) Uani 1 1 d . . .
H6A H 0.0235 0.4686 0.6644 0.040 Uiso 1 1 calc R . .
C7 C -0.0267(2) 0.36293(16) 0.5712(3) 0.0527(7) Uani 1 1 d . . .
H7A H -0.0963 0.3718 0.5996 0.063 Uiso 1 1 calc R . .
H7B H -0.0379 0.3719 0.4954 0.063 Uiso 1 1 calc R . .
C8 C 0.0083(2) 0.27434(16) 0.5916(3) 0.0498(7) Uani 1 1 d . . .
H8A H -0.0156 0.2411 0.5297 0.060 Uiso 1 1 calc R . .
H8B H -0.0284 0.2529 0.6502 0.060 Uiso 1 1 calc R . .
C9 C 0.11933(17) 0.24528(13) 0.94316(19) 0.0346(4) Uani 1 1 d . . .
H9A H 0.1314 0.1994 0.8945 0.041 Uiso 1 1 calc R . .
C10 C 0.20820(18) 0.26048(14) 1.01911(19) 0.0353(5) Uani 1 1 d . . .
H10A H 0.2707 0.2231 1.0133 0.042 Uiso 1 1 calc R . .
C11 C 0.2004(2) 0.29316(18) 1.1289(2) 0.0458(6) Uani 1 1 d . . .
H11A H 0.2731 0.3082 1.1601 0.055 Uiso 1 1 calc R . .
H11B H 0.1730 0.2491 1.1718 0.055 Uiso 1 1 calc R . .
C12 C 0.1251(2) 0.36986(19) 1.1311(2) 0.0471(6) Uani 1 1 d . . .
H12A H 0.0513 0.3515 1.1406 0.057 Uiso 1 1 calc R . .
H12B H 0.1502 0.4051 1.1907 0.057 Uiso 1 1 calc R . .
C13 C 0.12354(18) 0.42037(14) 1.02934(18) 0.0341(4) Uani 1 1 d . . .
H13A H 0.1483 0.4783 1.0403 0.041 Uiso 1 1 calc R . .
C14 C 0.04669(17) 0.40968(13) 0.94047(18) 0.0318(4) Uani 1 1 d . . .
H14A H 0.0280 0.4616 0.9019 0.038 Uiso 1 1 calc R . .
C15 C -0.04283(18) 0.34481(15) 0.9294(2) 0.0381(5) Uani 1 1 d . . .
H15A H -0.0741 0.3428 0.8563 0.046 Uiso 1 1 calc R . .
H15B H -0.1004 0.3609 0.9725 0.046 Uiso 1 1 calc R . .
C16 C -0.00037(19) 0.25744(15) 0.9631(2) 0.0431(5) Uani 1 1 d . . .
H16A H -0.0077 0.2496 1.0377 0.052 Uiso 1 1 calc R . .
H16B H -0.0448 0.2154 0.9242 0.052 Uiso 1 1 calc R . .
C17 C 0.52905(19) 0.37163(14) 0.7299(2) 0.0368(5) Uani 1 1 d . . .
H17A H 0.5152 0.3148 0.7030 0.044 Uiso 1 1 calc R . .
C18 C 0.55828(19) 0.37566(16) 0.8380(2) 0.0422(6) Uani 1 1 d . . .
H18A H 0.5612 0.3212 0.8737 0.051 Uiso 1 1 calc R . .
C19 C 0.6372(2) 0.4400(3) 0.8893(2) 0.0656(10) Uani 1 1 d . . .
H19A H 0.6569 0.4239 0.9623 0.079 Uiso 1 1 calc R . .
H19B H 0.7035 0.4392 0.8535 0.079 Uiso 1 1 calc R . .
C20 C 0.5938(3) 0.5264(2) 0.8871(4) 0.0972(17) Uani 1 1 d . . .
H20A H 0.6410 0.5612 0.8484 0.117 Uiso 1 1 calc R . .
H20B H 0.5988 0.5472 0.9592 0.117 Uiso 1 1 calc R . .
C21 C 0.4785(2) 0.53768(14) 0.83932(19) 0.0386(5) Uani 1 1 d . . .
H21A H 0.4355 0.5773 0.8772 0.046 Uiso 1 1 calc R . .
C22 C 0.4481(2) 0.53339(13) 0.73234(18) 0.0382(5) Uani 1 1 d . . .
H22A H 0.3874 0.5706 0.7079 0.046 Uiso 1 1 calc R . .
C23 C 0.5246(5) 0.5162(2) 0.6515(3) 0.1056(19) Uani 1 1 d . . .
H23A H 0.5846 0.5559 0.6614 0.127 Uiso 1 1 calc R . .
H23B H 0.4863 0.5268 0.5823 0.127 Uiso 1 1 calc R . .
C24 C 0.5719(3) 0.43067(19) 0.6508(2) 0.0517(7) Uani 1 1 d . . .
H24A H 0.6508 0.4347 0.6654 0.062 Uiso 1 1 calc R . .
H24B H 0.5565 0.4071 0.5806 0.062 Uiso 1 1 calc R . .

loop_
_atom_site_aniso_label
_atom_site_aniso_U_11
_atom_site_aniso_U_22
_atom_site_aniso_U_33
_atom_site_aniso_U_23
_atom_site_aniso_U_13
_atom_site_aniso_U_12
Rh1 0.02184(8) 0.01865(6) 0.02793(7) -0.00040(5) -0.00168(5) 0.00093(5)
Rh2 0.01881(7) 0.02096(7) 0.02902(7) 0.00116(5) 0.00249(5) 0.00052(5)
Rh3 0.02040(7) 0.01932(6) 0.02318(7) 0.00008(4) 0.00216(5) -0.00030(4)
O1 0.0229(6) 0.0194(6) 0.0314(7) 0.0006(5) 0.0019(5) 0.0025(5)
O2 0.0226(6) 0.0185(6) 0.0334(7) -0.0007(5) 0.0016(5) 0.0017(5)
F3 0.079(4) 0.027(2) 0.050(2) 0.0038(16) 0.020(3) 0.014(2)
F3' 0.055(10) 0.017(6) 0.059(13) 0.000(6) -0.024(13) -0.003(7)
F4 0.059(5) 0.034(3) 0.056(4) -0.008(3) -0.014(3) 0.017(3)
F4' 0.10(2) 0.026(3) 0.048(4) 0.000(3) -0.010(7) 0.015(6)
C1 0.0305(10) 0.0225(8) 0.0415(11) -0.0065(7) -0.0003(8) -0.0003(7)
C2 0.0313(10) 0.0277(9) 0.0368(10) -0.0055(8) 0.0017(8) 0.0044(8)
C3 0.0679(19) 0.0496(14) 0.0349(12) 0.0008(10) 0.0095(12) 0.0093(13)
C4 0.087(2) 0.0549(16) 0.0350(12) 0.0114(11) 0.0080(14) 0.0197(15)
C5 0.0434(12) 0.0254(9) 0.0349(10) 0.0044(7) -0.0040(9) 0.0070(8)
C6 0.0291(10) 0.0261(9) 0.0427(11) -0.0015(8) -0.0110(9) 0.0057(7)
C7 0.0330(13) 0.0374(12) 0.082(2) -0.0068(12) -0.0213(13) 0.0017(9)
C8 0.0285(11) 0.0342(11) 0.086(2) -0.0175(12) 0.0001(12) -0.0042(9)
C9 0.0292(10) 0.0251(9) 0.0495(12) 0.0075(8) 0.0040(9) -0.0036(7)
C10 0.0275(10) 0.0322(10) 0.0466(12) 0.0161(9) 0.0049(9) 0.0012(8)
C11 0.0346(12) 0.0640(16) 0.0386(12) 0.0180(11) 0.0029(10) -0.0060(11)
C12 0.0360(13) 0.0724(18) 0.0340(11) 0.0008(11) 0.0089(10) -0.0017(11)
C13 0.0267(10) 0.0398(11) 0.0368(11) -0.0068(8) 0.0079(8) 0.0015(8)
C14 0.0226(9) 0.0334(10) 0.0402(11) -0.0007(8) 0.0073(8) 0.0052(7)
C15 0.0205(10) 0.0455(12) 0.0482(13) 0.0013(10) 0.0022(9) 0.0013(8)
C16 0.0247(10) 0.0409(12) 0.0634(16) 0.0101(11) 0.0025(10) -0.0078(9)
C17 0.0319(11) 0.0313(10) 0.0504(13) -0.0076(9) 0.0195(10) -0.0005(8)
C18 0.0248(11) 0.0502(13) 0.0532(14) 0.0189(11) 0.0111(10) 0.0125(9)
C19 0.0246(12) 0.127(3) 0.0437(14) -0.0070(17) -0.0027(11) 0.0036(15)
C20 0.082(3) 0.068(2) 0.128(4) 0.031(2) -0.060(3) -0.047(2)
C21 0.0438(13) 0.0292(10) 0.0429(12) -0.0061(8) 0.0055(10) -0.0149(9)
C22 0.0515(14) 0.0226(9) 0.0407(11) 0.0061(8) 0.0058(10) -0.0054(9)
C23 0.209(5) 0.0394(15) 0.086(3) 0.0048(16) 0.104(3) -0.013(2)
C24 0.0526(16) 0.0668(17) 0.0398(13) 0.0020(12) 0.0250(12) 0.0007(13)

loop_
_geom_bond_atom_site_label_1
_geom_bond_atom_site_label_2
_geom_bond_distance
_geom_bond_site_symmetry_2
_geom_bond_publ_flag
Rh1 C1 2.0945(19) . ?
Rh1 C5 2.096(2) . ?
Rh1 C6 2.096(2) . ?
Rh1 C2 2.113(2) . ?
Rh1 O2 2.1159(14) . ?
Rh1 O1 2.1216(13) . ?
Rh1 Rh2 2.8169(3) . ?
Rh1 Rh3 2.8534(2) . ?
Rh2 O2 2.0912(14) . ?
Rh2 C10 2.096(2) . ?
Rh2 C14 2.096(2) . ?
Rh2 O1 2.0999(14) . ?
Rh2 C9 2.103(2) . ?
Rh2 C13 2.108(2) . ?
Rh2 Rh3 3.1150(2) . ?
Rh3 O2 2.0811(14) . ?
Rh3 C17 2.089(2) . ?
Rh3 C22 2.090(2) . ?
Rh3 O1 2.0949(14) . ?
Rh3 C18 2.100(2) . ?
Rh3 C21 2.101(2) . ?
F4 F4' 0.55(6) . ?
C1 C2 1.399(3) . ?
C1 C8 1.506(3) . ?
C2 C3 1.529(3) . ?
C3 C4 1.486(4) . ?
C4 C5 1.512(4) . ?
C5 C6 1.395(3) . ?
C6 C7 1.521(3) . ?
C7 C8 1.495(4) . ?
C9 C10 1.405(3) . ?
C9 C16 1.527(3) . ?
C10 C11 1.502(4) . ?
C11 C12 1.538(4) . ?
C12 C13 1.523(3) . ?
C13 C14 1.409(3) . ?
C14 C15 1.507(3) . ?
C15 C16 1.537(3) . ?
C17 C18 1.387(4) . ?
C17 C24 1.510(3) . ?
C18 C19 1.515(4) . ?
C19 C20 1.480(6) . ?
C20 C21 1.496(4) . ?
C21 C22 1.376(3) . ?
C22 C23 1.484(4) . ?
C23 C24 1.485(5) . ?
